data_2018936
loop_
_publ_author_name
'Y\'epes, Andr\'es F.'
'Palma, Alirio'
'Cobo, Justo'
'Glidewell, Christopher'

_publ_section_title
;
 A hydrogen-bonded tetramer in
 (2<i>RS</i>,4<i>SR</i>)-7-bromo-2-(2-methylphenyl)-2,3,4,5-tetrahydro-1<i>H</i>-naphtho[1,2-<i>b</i>]azepin-4-ol
 and a three-dimensional hydrogen-bonded framework in
 (2<i>RS</i>,4<i>SR</i>)-2-(3-methylthiophen-2-yl)-2,3,4,5-tetrahydro-1<i>H</i>-naphtho[1,2-<i>b</i>]azepin-4-ol
;
_journal_coeditor_code YF3028
_journal_issue 4
_journal_name_full 'Acta Crystallographica Section C'
_journal_page_first 448
_journal_page_last 452
_journal_paper_doi 10.1107/S0108270113006458
_journal_volume 69
_journal_year 2013
_chemical_formula_iupac 'C21 H20 Br N O'
_chemical_formula_moiety 'C21 H20 Br N O'
_chemical_formula_sum 'C21 H20 Br N O'
_chemical_formula_weight 382.28
_chemical_name_systematic
(2<i>RS</i>,4<i>SR</i>)-7-Bromo-2-(2-methylphenyl)-2,3,4,5-tetrahydro-1<i>H</i>-naphtho[1,2-<i>b</i>]azepin-4-ol
_space_group_IT_number 14
_symmetry_cell_setting monoclinic
_symmetry_space_group_name_Hall '-P 2ybc'
_symmetry_space_group_name_H-M 'P 1 21/c 1'
_atom_sites_solution_hydrogens geom
_atom_sites_solution_primary direct
_atom_sites_solution_secondary difmap
_cell_angle_alpha 90.00
_cell_angle_beta 93.914(16)
_cell_angle_gamma 90.00
_cell_formula_units_Z 8
_cell_length_a 8.438(2)
_cell_length_b 24.957(5)
_cell_length_c 16.221(4)
_cell_measurement_reflns_used 7810
_cell_measurement_temperature 120(2)
_cell_measurement_theta_max 27.50
_cell_measurement_theta_min 2.55
_cell_volume 3408.0(14)
_computing_cell_refinement 'DIRAX/LSQ (Duisenberg <i>et al.</i>, 2000)'
_computing_data_collection 'COLLECT (Nonius, 1998)'
_computing_data_reduction 'EVALCCD (Duisenberg <i>et al.</i>, 2003)'
_computing_molecular_graphics 'PLATON (Spek, 2009)'
_computing_publication_material
;
SHELXL97 (Sheldrick, 2008) and PLATON (Spek, 2009)
;
_computing_structure_refinement 'SHELXL97 (Sheldrick, 2008)'
_computing_structure_solution 'SIR2004 (Burla <i>et al.</i>, 2005)'
_diffrn_ambient_temperature 120(2)
_diffrn_detector_area_resol_mean 9.091
_diffrn_measured_fraction_theta_full 0.999
_diffrn_measured_fraction_theta_max 0.999
_diffrn_measurement_device_type 'Bruker Nonius KappaCCD area-detector'
_diffrn_measurement_method '\f and \w scans'
_diffrn_radiation_monochromator graphite
_diffrn_radiation_source 'Bruker Nonius FR591 rotating anode'
_diffrn_radiation_type 'Mo K\a'
_diffrn_radiation_wavelength 0.71073
_diffrn_reflns_av_R_equivalents 0.0535
_diffrn_reflns_av_sigmaI/netI 0.0409
_diffrn_reflns_limit_h_max 10
_diffrn_reflns_limit_h_min -10
_diffrn_reflns_limit_k_max 32
_diffrn_reflns_limit_k_min -32
_diffrn_reflns_limit_l_max 21
_diffrn_reflns_limit_l_min -21
_diffrn_reflns_number 57203
_diffrn_reflns_theta_full 27.50
_diffrn_reflns_theta_max 27.50
_diffrn_reflns_theta_min 2.55
_diffrn_standards_decay_% 0
_diffrn_standards_interval_count 0
_diffrn_standards_interval_time 0
_diffrn_standards_number 0
_exptl_absorpt_coefficient_mu 2.419
_exptl_absorpt_correction_T_max 0.830
_exptl_absorpt_correction_T_min 0.437
_exptl_absorpt_correction_type multi-scan
_exptl_absorpt_process_details '(SADABS; Sheldrick, 2003)'
_exptl_crystal_colour colourless
_exptl_crystal_density_diffrn 1.490
_exptl_crystal_density_method 'not measured'
_exptl_crystal_description needle
_exptl_crystal_F_000 1568
_exptl_crystal_size_max 0.41
_exptl_crystal_size_mid 0.14
_exptl_crystal_size_min 0.08
_refine_diff_density_max 0.345
_refine_diff_density_min -0.468
_refine_ls_extinction_method none
_refine_ls_goodness_of_fit_ref 1.073
_refine_ls_hydrogen_treatment constr
_refine_ls_matrix_type full
_refine_ls_number_parameters 435
_refine_ls_number_reflns 7810
_refine_ls_number_restraints 0
_refine_ls_restrained_S_all 1.073
_refine_ls_R_factor_all 0.0662
_refine_ls_R_factor_gt 0.0401
_refine_ls_shift/su_max 0.001
_refine_ls_shift/su_mean 0.000
_refine_ls_structure_factor_coef Fsqd
_refine_ls_weighting_details 'w = 1/[\s^2^(Fo^2^)+(0.0194P)^2^+3.7917P] where P=(Fo^2^+2Fc^2^)/3'
_refine_ls_weighting_scheme calc
_refine_ls_wR_factor_gt 0.0678
_refine_ls_wR_factor_ref 0.0748
_reflns_number_gt 5959
_reflns_number_total 7810
_reflns_threshold_expression I>2\s(I)
_cod_data_source_file yf3028.cif
_cod_data_source_block I
_cod_original_cell_volume 3408.2(14)
_cod_original_sg_symbol_H-M 'P 21/c'
_cod_database_code 2018936
_cod_database_fobs_code 2018936

loop_
_symmetry_equiv_pos_as_xyz
'x, y, z'
'-x, y+1/2, -z+1/2'
'-x, -y, -z'
'x, -y-1/2, z-1/2'

loop_
_atom_site_type_symbol
_atom_site_label
_atom_site_fract_x
_atom_site_fract_y
_atom_site_fract_z
_atom_site_U_iso_or_equiv
_atom_site_adp_type
_atom_site_calc_flag
_atom_site_refinement_flags
_atom_site_occupancy
_atom_site_symmetry_multiplicity
N N11 0.9199(2) 0.31229(8) 0.70667(12) 0.0166(4) Uani d . 1 1
H H11 0.9778 0.3040 0.7546 0.020 Uiso d R 1 1
C C12 0.8324(3) 0.36311(9) 0.72063(14) 0.0157(5) Uani d . 1 1
H H12 0.7233 0.3532 0.7358 0.019 Uiso calc R 1 1
C C13 0.8140(3) 0.39754(10) 0.64301(14) 0.0180(5) Uani d . 1 1
H H13A 0.7721 0.4331 0.6577 0.022 Uiso calc R 1 1
H H13B 0.9199 0.4031 0.6217 0.022 Uiso calc R 1 1
C C14 0.7040(3) 0.37305(9) 0.57518(14) 0.0164(5) Uani d . 1 1
H H14 0.5954 0.3694 0.5957 0.020 Uiso calc R 1 1
O O141 0.6978(2) 0.41082(7) 0.50792(10) 0.0219(4) Uani d . 1 1
H H141 0.6179 0.4025 0.4719 0.033 Uiso d R 1 1
C C15 0.7585(3) 0.31843(9) 0.54553(14) 0.0164(5) Uani d . 1 1
H H15A 0.6985 0.3103 0.4924 0.020 Uiso calc R 1 1
H H15B 0.8720 0.3213 0.5342 0.020 Uiso calc R 1 1
C C15a 0.7403(3) 0.27151(9) 0.60320(14) 0.0155(5) Uani d . 1 1
C C16 0.6438(3) 0.22793(10) 0.57567(15) 0.0183(5) Uani d . 1 1
H H16 0.5788 0.2311 0.5257 0.022 Uiso calc R 1 1
C C17 0.6423(3) 0.18132(10) 0.61952(15) 0.0187(5) Uani d . 1 1
Br Br17 0.51606(3) 0.123248(11) 0.575089(18) 0.03112(8) Uani d . 1 1
C C17a 0.7345(3) 0.17451(10) 0.69503(15) 0.0181(5) Uani d . 1 1
C C18 0.7355(3) 0.12633(11) 0.74200(16) 0.0236(6) Uani d . 1 1
H H18 0.6739 0.0966 0.7220 0.028 Uiso calc R 1 1
C C19 0.8239(3) 0.12216(11) 0.81539(16) 0.0258(6) Uani d . 1 1
H H19 0.8221 0.0899 0.8464 0.031 Uiso calc R 1 1
C C110 0.9174(3) 0.16548(11) 0.84507(15) 0.0241(6) Uani d . 1 1
H H110 0.9796 0.1622 0.8959 0.029 Uiso calc R 1 1
C C111 0.9195(3) 0.21235(10) 0.80150(15) 0.0212(5) Uani d . 1 1
H H111 0.9837 0.2412 0.8226 0.025 Uiso calc R 1 1
C C11a 0.8279(3) 0.21886(10) 0.72534(14) 0.0166(5) Uani d . 1 1
C C11b 0.8281(3) 0.26779(9) 0.67842(14) 0.0149(5) Uani d . 1 1
C C121 0.9136(3) 0.39247(10) 0.79408(14) 0.0174(5) Uani d . 1 1
C C122 0.8733(3) 0.38006(10) 0.87446(15) 0.0217(5) Uani d . 1 1
C C123 0.9460(3) 0.40867(11) 0.94080(16) 0.0269(6) Uani d . 1 1
H H123 0.9172 0.4012 0.9952 0.032 Uiso calc R 1 1
C C124 1.0586(3) 0.44757(11) 0.92907(16) 0.0288(6) Uani d . 1 1
H H124 1.1075 0.4661 0.9752 0.035 Uiso calc R 1 1
C C125 1.1003(3) 0.45948(11) 0.85000(17) 0.0273(6) Uani d . 1 1
H H125 1.1781 0.4861 0.8416 0.033 Uiso calc R 1 1
C C126 1.0270(3) 0.43215(10) 0.78277(15) 0.0213(5) Uani d . 1 1
H H126 1.0545 0.4406 0.7285 0.026 Uiso calc R 1 1
C C127 0.7535(3) 0.33760(12) 0.89181(16) 0.0303(6) Uani d . 1 1
H H17A 0.6461 0.3520 0.8808 0.045 Uiso calc R 1 1
H H17B 0.7683 0.3266 0.9498 0.045 Uiso calc R 1 1
H H17C 0.7681 0.3066 0.8561 0.045 Uiso calc R 1 1
N N21 0.5851(2) 0.61410(8) 0.60357(12) 0.0155(4) Uani d . 1 1
H H21 0.5240 0.6254 0.6474 0.019 Uiso d R 1 1
C C22 0.7061(3) 0.57388(9) 0.63554(15) 0.0177(5) Uani d . 1 1
H H22 0.8028 0.5934 0.6584 0.021 Uiso calc R 1 1
C C23 0.7535(3) 0.53581(10) 0.56797(16) 0.0218(5) Uani d . 1 1
H H23A 0.8297 0.5096 0.5938 0.026 Uiso calc R 1 1
H H23B 0.6575 0.5155 0.5482 0.026 Uiso calc R 1 1
C C24 0.8266(3) 0.55878(10) 0.49301(15) 0.0198(5) Uani d . 1 1
H H24 0.9307 0.5758 0.5107 0.024 Uiso calc R 1 1
O O241 0.8530(2) 0.51623(7) 0.43563(11) 0.0287(4) Uani d . 1 1
H H241 0.8257 0.4848 0.4653 0.043 Uiso d R 1 1
C C25 0.7207(3) 0.60000(10) 0.44745(15) 0.0198(5) Uani d . 1 1
H H25A 0.7585 0.6054 0.3916 0.024 Uiso calc R 1 1
H H25B 0.6113 0.5856 0.4406 0.024 Uiso calc R 1 1
C C25A 0.7167(3) 0.65363(10) 0.49059(14) 0.0173(5) Uani d . 1 1
C C26 0.7852(3) 0.69819(10) 0.45326(14) 0.0194(5) Uani d . 1 1
H H26 0.8294 0.6940 0.4013 0.023 Uiso calc R 1 1
C C27 0.7891(3) 0.74716(10) 0.49059(15) 0.0199(5) Uani d . 1 1
Br Br27 0.88412(3) 0.804103(11) 0.433726(18) 0.03127(8) Uani d . 1 1
C C27A 0.7276(3) 0.75580(10) 0.56886(15) 0.0173(5) Uani d . 1 1
C C28 0.7339(3) 0.80579(10) 0.61050(16) 0.0210(5) Uani d . 1 1
H H28 0.7775 0.8360 0.5847 0.025 Uiso calc R 1 1
C C29 0.6781(3) 0.81117(10) 0.68726(16) 0.0236(6) Uani d . 1 1
H H29 0.6831 0.8450 0.7142 0.028 Uiso calc R 1 1
C C210 0.6132(3) 0.76679(10) 0.72657(16) 0.0230(6) Uani d . 1 1
H H210 0.5761 0.7707 0.7802 0.028 Uiso calc R 1 1
C C211 0.6034(3) 0.71813(10) 0.68783(15) 0.0201(5) Uani d . 1 1
H H211 0.5585 0.6886 0.7150 0.024 Uiso calc R 1 1
C C21A 0.6590(3) 0.71080(10) 0.60749(14) 0.0162(5) Uani d . 1 1
C C21B 0.6530(3) 0.65965(10) 0.56662(14) 0.0163(5) Uani d . 1 1
C C221 0.6398(3) 0.54104(9) 0.70425(15) 0.0173(5) Uani d . 1 1
C C222 0.7163(3) 0.53879(10) 0.78348(15) 0.0193(5) Uani d . 1 1
C C223 0.6570(3) 0.50404(10) 0.84116(16) 0.0243(6) Uani d . 1 1
H H223 0.7088 0.5019 0.8949 0.029 Uiso calc R 1 1
C C224 0.5245(3) 0.47269(11) 0.82211(17) 0.0272(6) Uani d . 1 1
H H224 0.4871 0.4489 0.8622 0.033 Uiso calc R 1 1
C C225 0.4463(3) 0.47605(11) 0.74408(17) 0.0268(6) Uani d . 1 1
H H225 0.3540 0.4551 0.7308 0.032 Uiso calc R 1 1
C C226 0.5038(3) 0.50997(10) 0.68614(16) 0.0223(6) Uani d . 1 1
H H226 0.4501 0.5123 0.6328 0.027 Uiso calc R 1 1
C C227 0.8599(3) 0.57278(11) 0.80795(17) 0.0285(6) Uani d . 1 1
H H27A 0.8880 0.5685 0.8672 0.043 Uiso calc R 1 1
H H27B 0.8355 0.6105 0.7958 0.043 Uiso calc R 1 1
H H27C 0.9493 0.5614 0.7767 0.043 Uiso calc R 1 1

loop_
_atom_site_aniso_label
_atom_site_aniso_U_11
_atom_site_aniso_U_22
_atom_site_aniso_U_33
_atom_site_aniso_U_12
_atom_site_aniso_U_13
_atom_site_aniso_U_23
N11 0.0156(10) 0.0182(11) 0.0154(10) 0.0045(8) -0.0024(8) 0.0002(8)
C12 0.0121(11) 0.0189(13) 0.0160(12) 0.0023(9) 0.0006(9) -0.0011(9)
C13 0.0189(12) 0.0169(12) 0.0179(12) -0.0004(10) -0.0004(10) 0.0015(10)
C14 0.0173(12) 0.0155(12) 0.0162(12) 0.0009(10) -0.0008(9) 0.0051(10)
O141 0.0276(9) 0.0187(9) 0.0180(9) -0.0049(8) -0.0077(7) 0.0056(7)
C15 0.0159(11) 0.0201(13) 0.0129(11) 0.0000(10) -0.0002(9) 0.0003(9)
C15a 0.0151(11) 0.0138(12) 0.0179(12) 0.0033(10) 0.0038(9) -0.0003(10)
C16 0.0158(12) 0.0218(13) 0.0173(12) 0.0015(10) 0.0001(10) -0.0001(10)
C17 0.0173(12) 0.0175(13) 0.0219(13) -0.0021(10) 0.0054(10) -0.0024(10)
Br17 0.03116(15) 0.02499(15) 0.03679(16) -0.01140(12) -0.00081(12) 0.00232(12)
C17a 0.0188(12) 0.0184(13) 0.0178(12) 0.0045(10) 0.0061(10) 0.0020(10)
C18 0.0219(13) 0.0213(14) 0.0287(14) 0.0035(11) 0.0105(11) 0.0037(11)
C19 0.0284(14) 0.0224(14) 0.0280(14) 0.0084(12) 0.0113(11) 0.0100(12)
C110 0.0258(13) 0.0310(15) 0.0158(12) 0.0125(12) 0.0045(11) 0.0069(11)
C111 0.0226(13) 0.0232(14) 0.0178(12) 0.0062(11) 0.0026(10) -0.0003(10)
C11a 0.0161(11) 0.0196(13) 0.0145(11) 0.0051(10) 0.0044(9) 0.0003(10)
C11b 0.0133(11) 0.0172(12) 0.0145(11) 0.0031(10) 0.0033(9) -0.0023(9)
C121 0.0167(12) 0.0191(13) 0.0161(12) 0.0058(10) -0.0015(10) -0.0024(10)
C122 0.0239(13) 0.0231(14) 0.0180(12) 0.0063(11) 0.0017(10) -0.0020(11)
C123 0.0301(14) 0.0336(16) 0.0167(13) 0.0101(13) 0.0004(11) -0.0046(11)
C124 0.0297(15) 0.0325(16) 0.0231(14) 0.0082(13) -0.0069(12) -0.0132(12)
C125 0.0208(13) 0.0252(15) 0.0353(16) 0.0014(11) -0.0018(12) -0.0103(12)
C126 0.0195(12) 0.0242(14) 0.0204(13) 0.0028(11) 0.0031(10) -0.0033(11)
C127 0.0364(16) 0.0358(17) 0.0196(13) -0.0014(13) 0.0087(12) 0.0029(12)
N21 0.0131(9) 0.0153(11) 0.0181(10) 0.0012(8) 0.0017(8) -0.0015(8)
C22 0.0157(12) 0.0158(12) 0.0214(13) -0.0006(10) 0.0003(10) -0.0007(10)
C23 0.0193(13) 0.0177(13) 0.0288(14) 0.0036(10) 0.0054(11) -0.0001(11)
C24 0.0179(12) 0.0211(13) 0.0205(13) 0.0028(10) 0.0021(10) -0.0067(10)
O241 0.0292(10) 0.0259(10) 0.0318(11) 0.0043(8) 0.0069(8) -0.0103(8)
C25 0.0172(12) 0.0257(14) 0.0163(12) 0.0036(11) -0.0006(10) -0.0053(10)
C25A 0.0140(11) 0.0209(13) 0.0164(12) 0.0046(10) -0.0040(9) -0.0010(10)
C26 0.0178(12) 0.0254(14) 0.0150(12) 0.0052(11) 0.0020(10) 0.0026(11)
C27 0.0141(12) 0.0244(14) 0.0212(13) 0.0006(10) 0.0008(10) 0.0063(11)
Br27 0.03596(16) 0.02612(15) 0.03341(15) -0.00138(12) 0.01467(12) 0.00693(12)
C27A 0.0133(11) 0.0174(13) 0.0209(13) 0.0022(10) -0.0013(10) 0.0026(10)
C28 0.0174(12) 0.0177(13) 0.0276(14) -0.0013(10) -0.0009(10) 0.0024(11)
C29 0.0226(13) 0.0175(13) 0.0302(14) 0.0006(11) -0.0018(11) -0.0061(11)
C210 0.0240(13) 0.0254(14) 0.0198(13) -0.0001(11) 0.0036(11) -0.0056(11)
C211 0.0222(13) 0.0174(13) 0.0211(13) -0.0026(10) 0.0037(10) -0.0006(10)
C21A 0.0115(11) 0.0190(13) 0.0178(12) 0.0018(9) -0.0022(9) 0.0001(10)
C21B 0.0130(11) 0.0178(12) 0.0176(12) 0.0028(10) -0.0019(9) -0.0012(10)
C221 0.0159(12) 0.0123(12) 0.0242(13) 0.0027(10) 0.0048(10) -0.0014(10)
C222 0.0203(12) 0.0160(13) 0.0217(13) 0.0035(10) 0.0026(10) -0.0018(10)
C223 0.0269(14) 0.0238(14) 0.0223(13) 0.0041(11) 0.0024(11) 0.0009(11)
C224 0.0290(14) 0.0232(15) 0.0305(15) 0.0003(12) 0.0101(12) 0.0062(12)
C225 0.0233(13) 0.0225(14) 0.0353(16) -0.0067(11) 0.0069(12) -0.0020(12)
C226 0.0208(13) 0.0230(14) 0.0233(13) 0.0009(11) 0.0021(11) -0.0024(11)
C227 0.0308(15) 0.0303(16) 0.0237(14) -0.0069(12) -0.0037(12) -0.0016(12)

loop_
_atom_type_symbol
_atom_type_description
_atom_type_scat_dispersion_real
_atom_type_scat_dispersion_imag
_atom_type_scat_source
C C 0.0033 0.0016 'International Tables Vol C Tables 4.2.6.8 and 6.1.1.4'
H H 0.0000 0.0000 'International Tables Vol C Tables 4.2.6.8 and 6.1.1.4'
Cl Cl 0.1484 0.1585 'International Tables Vol C Tables 4.2.6.8 and 6.1.1.4'
N N 0.0061 0.0033 'International Tables Vol C Tables 4.2.6.8 and 6.1.1.4'
O O 0.0106 0.0060 'International Tables Vol C Tables 4.2.6.8 and 6.1.1.4'

loop_
_geom_angle_atom_site_label_1
_geom_angle_atom_site_label_2
_geom_angle_atom_site_label_3
_geom_angle
C11b N11 C12 116.79(18)
C11b N11 H11 110.3
C12 N11 H11 107.8
N11 C12 C121 109.06(18)
N11 C12 C13 112.16(19)
C121 C12 C13 113.0(2)
N11 C12 H12 107.5
C121 C12 H12 107.5
C13 C12 H12 107.5
C14 C13 C12 113.2(2)
C14 C13 H13A 108.9
C12 C13 H13A 108.9
C14 C13 H13B 108.9
C12 C13 H13B 108.9
H13A C13 H13B 107.7
O141 C14 C13 105.92(18)
O141 C14 C15 109.99(18)
C13 C14 C15 113.91(19)
O141 C14 H14 109.0
C13 C14 H14 109.0
C15 C14 H14 109.0
C14 O141 H141 109.5
C15a C15 C14 116.78(19)
C15a C15 H15A 108.1
C14 C15 H15A 108.1
C15a C15 H15B 108.1
C14 C15 H15B 108.1
H15A C15 H15B 107.3
C11b C15a C16 119.2(2)
C11b C15a C15 121.7(2)
C16 C15a C15 118.8(2)
C17 C16 C15a 121.2(2)
C17 C16 H16 119.4
C15a C16 H16 119.4
C16 C17 C17a 122.0(2)
C16 C17 Br17 118.37(19)
C17a C17 Br17 119.65(18)
C17 C17a C18 123.2(2)
C17 C17a C11a 117.6(2)
C18 C17a C11a 119.2(2)
C19 C18 C17a 121.0(3)
C19 C18 H18 119.5
C17a C18 H18 119.5
C18 C19 C110 120.1(2)
C18 C19 H19 120.0
C110 C19 H19 120.0
C111 C110 C19 120.6(2)
C111 C110 H110 119.7
C19 C110 H110 119.7
C110 C111 C11a 121.4(2)
C110 C111 H111 119.3
C11a C111 H111 119.3
C111 C11a C17a 117.8(2)
C111 C11a C11b 122.5(2)
C17a C11a C11b 119.8(2)
C15a C11b N11 118.8(2)
C15a C11b C11a 120.2(2)
N11 C11b C11a 121.1(2)
C126 C121 C122 119.3(2)
C126 C121 C12 121.0(2)
C122 C121 C12 119.7(2)
C123 C122 C121 118.7(2)
C123 C122 C127 118.7(2)
C121 C122 C127 122.5(2)
C124 C123 C122 121.5(2)
C124 C123 H123 119.2
C122 C123 H123 119.2
C123 C124 C125 119.9(2)
C123 C124 H124 120.0
C125 C124 H124 120.0
C124 C125 C126 119.5(3)
C124 C125 H125 120.3
C126 C125 H125 120.3
C125 C126 C121 121.0(2)
C125 C126 H126 119.5
C121 C126 H126 119.5
C122 C127 H17A 109.5
C122 C127 H17B 109.5
H17A C127 H17B 109.5
C122 C127 H17C 109.5
H17A C127 H17C 109.5
H17B C127 H17C 109.5
C21B N21 C22 113.33(18)
C21B N21 H21 109.5
C22 N21 H21 109.3
N21 C22 C221 109.77(18)
N21 C22 C23 112.01(19)
C221 C22 C23 108.6(2)
N21 C22 H22 108.8
C221 C22 H22 108.8
C23 C22 H22 108.8
C24 C23 C22 118.9(2)
C24 C23 H23A 107.6
C22 C23 H23A 107.6
C24 C23 H23B 107.6
C22 C23 H23B 107.6
H23A C23 H23B 107.0
O241 C24 C23 109.3(2)
O241 C24 C25 107.26(19)
C23 C24 C25 112.9(2)
O241 C24 H24 109.1
C23 C24 H24 109.1
C25 C24 H24 109.1
C24 O241 H241 103.1
C25A C25 C24 113.91(19)
C25A C25 H25A 108.8
C24 C25 H25A 108.8
C25A C25 H25B 108.8
C24 C25 H25B 108.8
H25A C25 H25B 107.7
C21B C25A C26 119.5(2)
C21B C25A C25 122.0(2)
C26 C25A C25 118.5(2)
C27 C26 C25A 121.0(2)
C27 C26 H26 119.5
C25A C26 H26 119.5
C26 C27 C27A 122.3(2)
C26 C27 Br27 116.93(18)
C27A C27 Br27 120.81(19)
C28 C27A C27 123.7(2)
C28 C27A C21A 119.1(2)
C27 C27A C21A 117.2(2)
C29 C28 C27A 121.1(2)
C29 C28 H28 119.5
C27A C28 H28 119.5
C28 C29 C210 120.3(2)
C28 C29 H29 119.9
C210 C29 H29 119.9
C211 C210 C29 120.3(2)
C211 C210 H210 119.9
C29 C210 H210 119.9
C210 C211 C21A 121.3(2)
C210 C211 H211 119.3
C21A C211 H211 119.3
C211 C21A C27A 117.9(2)
C211 C21A C21B 122.1(2)
C27A C21A C21B 119.9(2)
C25A C21B N21 118.6(2)
C25A C21B C21A 120.2(2)
N21 C21B C21A 121.2(2)
C226 C221 C222 119.4(2)
C226 C221 C22 118.8(2)
C222 C221 C22 121.7(2)
C223 C222 C221 118.5(2)
C223 C222 C227 119.5(2)
C221 C222 C227 122.0(2)
C224 C223 C222 121.6(2)
C224 C223 H223 119.2
C222 C223 H223 119.2
C223 C224 C225 119.7(2)
C223 C224 H224 120.1
C225 C224 H224 120.1
C226 C225 C224 119.4(2)
C226 C225 H225 120.3
C224 C225 H225 120.3
C225 C226 C221 121.3(2)
C225 C226 H226 119.4
C221 C226 H226 119.4
C222 C227 H27A 109.5
C222 C227 H27B 109.5
H27A C227 H27B 109.5
C222 C227 H27C 109.5
H27A C227 H27C 109.5
H27B C227 H27C 109.5

loop_
_geom_bond_atom_site_label_1
_geom_bond_atom_site_label_2
_geom_bond_distance
N11 C11b 1.413(3)
N11 C12 1.493(3)
N11 H11 0.9128
C12 C121 1.521(3)
C12 C13 1.523(3)
C12 H12 1.0000
C13 C14 1.519(3)
C13 H13A 0.9900
C13 H13B 0.9900
C14 O141 1.440(3)
C14 C15 1.527(3)
C14 H14 1.0000
O141 H141 0.8865
C15 C15a 1.513(3)
C15 H15A 0.9900
C15 H15B 0.9900
C15a C11b 1.387(3)
C15a C16 1.413(3)
C16 C17 1.364(3)
C16 H16 0.9500
C17 C17a 1.416(3)
C17 Br17 1.910(2)
C17a C18 1.423(3)
C17a C11a 1.427(3)
C18 C19 1.365(4)
C18 H18 0.9500
C19 C110 1.404(4)
C19 H19 0.9500
C110 C111 1.367(4)
C110 H110 0.9500
C111 C11a 1.421(3)
C111 H111 0.9500
C11a C11b 1.439(3)
C121 C126 1.398(3)
C121 C122 1.404(3)
C122 C123 1.398(4)
C122 C127 1.505(4)
C123 C124 1.381(4)
C123 H123 0.9500
C124 C125 1.385(4)
C124 H124 0.9500
C125 C126 1.395(3)
C125 H125 0.9500
C126 H126 0.9500
C127 H17A 0.9800
C127 H17B 0.9800
C127 H17C 0.9800
N21 C21B 1.424(3)
N21 C22 1.499(3)
N21 H21 0.9491
C22 C221 1.521(3)
C22 C23 1.525(3)
C22 H22 1.0000
C23 C24 1.513(3)
C23 H23A 0.9900
C23 H23B 0.9900
C24 O241 1.439(3)
C24 C25 1.521(3)
C24 H24 1.0000
O241 H241 0.9572
C25 C25A 1.512(3)
C25 H25A 0.9900
C25 H25B 0.9900
C25A C21B 1.387(3)
C25A C26 1.409(3)
C26 C27 1.363(3)
C26 H26 0.9500
C27 C27A 1.420(3)
C27 Br27 1.901(2)
C27A C28 1.418(3)
C27A C21A 1.428(3)
C28 C29 1.367(4)
C28 H28 0.9500
C29 C210 1.407(4)
C29 H29 0.9500
C210 C211 1.367(3)
C210 H210 0.9500
C211 C21A 1.427(3)
C211 H211 0.9500
C21A C21B 1.438(3)
C221 C226 1.399(3)
C221 C222 1.399(3)
C222 C223 1.394(3)
C222 C227 1.510(3)
C223 C224 1.382(4)
C223 H223 0.9500
C224 C225 1.389(4)
C224 H224 0.9500
C225 C226 1.377(4)
C225 H225 0.9500
C226 H226 0.9500
C227 H27A 0.9800
C227 H27B 0.9800
C227 H27C 0.9800

loop_
_geom_hbond_atom_site_label_D
_geom_hbond_atom_site_label_H
_geom_hbond_atom_site_label_A
_geom_hbond_site_symmetry_A
_geom_hbond_distance_DH
_geom_hbond_distance_HA
_geom_hbond_distance_DA
_geom_hbond_angle_DHA
_geom_hbond_publ_flag
O141 H141 N21 3_666 0.89 2.08 2.961(3) 174 no
O241 H241 O141 . 0.96 2.27 3.197(3) 163 no
C28 H28 Cg1 2_756 0.95 2.98 3.709(3) 135 no
C110 H110 Cg2 2_746 0.95 2.91 3.673(3) 138 no
C111 H111 Cg3 2_746 0.95 2.98 3.718(3) 136 no

loop_
_geom_torsion_atom_site_label_1
_geom_torsion_atom_site_label_2
_geom_torsion_atom_site_label_3
_geom_torsion_atom_site_label_4
_geom_torsion
C11b N11 C12 C121 145.3(2)
C11b N11 C12 C13 -88.8(2)
N11 C12 C13 C14 68.2(2)
C121 C12 C13 C14 -168.06(19)
C12 C13 C14 O141 178.89(18)
C12 C13 C14 C15 -60.1(3)
O141 C14 C15 C15a -168.09(19)
C13 C14 C15 C15a 73.2(3)
C14 C15 C15a C11b -66.8(3)
C14 C15 C15a C16 119.9(2)
C11b C15a C16 C17 -3.6(3)
C15 C15a C16 C17 169.8(2)
C15a C16 C17 C17a 1.1(4)
C15a C16 C17 Br17 -177.04(17)
C16 C17 C17a C18 -179.8(2)
Br17 C17 C17a C18 -1.7(3)
C16 C17 C17a C11a 1.3(3)
Br17 C17 C17a C11a 179.42(16)
C17 C17a C18 C19 -178.6(2)
C11a C17a C18 C19 0.3(3)
C17a C18 C19 C110 -0.9(4)
C18 C19 C110 C111 0.8(4)
C19 C110 C111 C11a 0.1(4)
C110 C111 C11a C17a -0.7(3)
C110 C111 C11a C11b 179.9(2)
C17 C17a C11a C111 179.4(2)
C18 C17a C11a C111 0.6(3)
C17 C17a C11a C11b -1.2(3)
C18 C17a C11a C11b 179.9(2)
C16 C15a C11b N11 -177.9(2)
C15 C15a C11b N11 8.9(3)
C16 C15a C11b C11a 3.7(3)
C15 C15a C11b C11a -169.6(2)
C12 N11 C11b C15a 60.9(3)
C12 N11 C11b C11a -120.7(2)
C111 C11a C11b C15a 178.0(2)
C17a C11a C11b C15a -1.3(3)
C111 C11a C11b N11 -0.4(3)
C17a C11a C11b N11 -179.7(2)
N11 C12 C121 C126 94.5(3)
C13 C12 C121 C126 -30.9(3)
N11 C12 C121 C122 -86.2(3)
C13 C12 C121 C122 148.4(2)
C126 C121 C122 C123 1.2(4)
C12 C121 C122 C123 -178.1(2)
C126 C121 C122 C127 -179.5(2)
C12 C121 C122 C127 1.2(4)
C121 C122 C123 C124 -1.7(4)
C127 C122 C123 C124 179.0(2)
C122 C123 C124 C125 0.9(4)
C123 C124 C125 C126 0.4(4)
C124 C125 C126 C121 -0.8(4)
C122 C121 C126 C125 0.0(4)
C12 C121 C126 C125 179.3(2)
C21B N21 C22 C221 155.11(19)
C21B N21 C22 C23 -84.2(2)
N21 C22 C23 C24 59.9(3)
C221 C22 C23 C24 -178.7(2)
C22 C23 C24 O241 -176.7(2)
C22 C23 C24 C25 -57.4(3)
O241 C24 C25 C25A -164.6(2)
C23 C24 C25 C25A 75.0(3)
C24 C25 C25A C21B -65.4(3)
C24 C25 C25A C26 112.3(2)
C21B C25A C26 C27 -0.3(3)
C25 C25A C26 C27 -178.0(2)
C25A C26 C27 C27A 1.1(4)
C25A C26 C27 Br27 -179.76(17)
C26 C27 C27A C28 178.1(2)
Br27 C27 C27A C28 -1.0(3)
C26 C27 C27A C21A -0.5(3)
Br27 C27 C27A C21A -179.67(17)
C27 C27A C28 C29 -177.4(2)
C21A C27A C28 C29 1.2(4)
C27A C28 C29 C210 0.1(4)
C28 C29 C210 C211 -0.9(4)
C29 C210 C211 C21A 0.5(4)
C210 C211 C21A C27A 0.8(4)
C210 C211 C21A C21B 178.6(2)
C28 C27A C21A C211 -1.6(3)
C27 C27A C21A C211 177.1(2)
C28 C27A C21A C21B -179.4(2)
C27 C27A C21A C21B -0.7(3)
C26 C25A C21B N21 -179.6(2)
C25 C25A C21B N21 -2.0(3)
C26 C25A C21B C21A -0.9(3)
C25 C25A C21B C21A 176.7(2)
C22 N21 C21B C25A 71.8(3)
C22 N21 C21B C21A -106.9(2)
C211 C21A C21B C25A -176.3(2)
C27A C21A C21B C25A 1.4(3)
C211 C21A C21B N21 2.4(3)
C27A C21A C21B N21 -179.9(2)
N21 C22 C221 C226 61.4(3)
C23 C22 C221 C226 -61.3(3)
N21 C22 C221 C222 -122.3(2)
C23 C22 C221 C222 115.0(2)
C226 C221 C222 C223 2.1(3)
C22 C221 C222 C223 -174.1(2)
C226 C221 C222 C227 -177.7(2)
C22 C221 C222 C227 6.0(4)
C221 C222 C223 C224 -0.8(4)
C227 C222 C223 C224 179.1(2)
C222 C223 C224 C225 -0.9(4)
C223 C224 C225 C226 1.2(4)
C224 C225 C226 C221 0.2(4)
C222 C221 C226 C225 -1.8(4)
C22 C221 C226 C225 174.5(2)
